data_1524962
loop_
_publ_author_name
'Muehlpfordt, W.'

_publ_section_title
;
 Zur Kenntnis des Systems Mg-Eu. IV. Die Kristallstruktur von Mg5 Eu
;
_journal_name_full 'Zeitschrift fuer Anorganische und Allgemeine Chemie'
_journal_page_first 174
_journal_page_last 185
_journal_volume 374
_journal_year 1970
_chemical_formula_sum 'Eu Mg5'
_space_group_IT_number 194
_symmetry_space_group_name_Hall '-P 6c 2c'
_symmetry_space_group_name_H-M 'P 63/m m c'
_cell_angle_alpha 90
_cell_angle_beta 90
_cell_angle_gamma 120
_cell_formula_units_Z 6
_cell_length_a 10.412
_cell_length_b 10.412
_cell_length_c 10.762
_cell_volume 1010.397
_citation_journal_id_ASTM ZAACAB
_cod_data_source_file Muehlpfordt_ZAACAB_1970_1862.cif
_cod_data_source_block Eu1Mg5
_cod_original_formula_sum 'Eu1 Mg5'
_cod_database_code 1524962

loop_
_symmetry_equiv_pos_as_xyz
x,y,z
x-y,x,z+1/2
-y,x-y,z
-x,-y,z+1/2
-x+y,-x,z
y,-x+y,z+1/2
-y,-x,-z+1/2
x-y,-y,-z
x,x-y,-z+1/2
y,x,-z
-x+y,y,-z+1/2
-x,-x+y,-z
-x,-y,-z
-x+y,-x,-z-1/2
y,-x+y,-z
x,y,-z-1/2
x-y,x,-z
-y,x-y,-z-1/2
y,x,z-1/2
-x+y,y,z
-x,-x+y,z-1/2
-y,-x,z
x-y,-y,z-1/2
x,x-y,z

loop_
_atom_site_label
_atom_site_type_symbol
_atom_site_fract_x
_atom_site_fract_y
_atom_site_fract_z
_atom_site_occupancy
_atom_site_U_iso_or_equiv
Mg3 Mg 0.5 0 0 1 0.0
Eu1 Eu 0.1951 0.3902 0.25 1 0.0
Mg4 Mg 0.5685 0.137 0.25 1 0.0
Mg1 Mg 0 0 0 1 0.0
Mg2 Mg 0.3333 0.6667 0.9969 1 0.0
Mg5 Mg 0.8385 0.677 0.09 1 0.0
